data_7706056
loop_
_publ_author_name
'Shere, Henry'
'Hill, Michael S.'
'P\'echarman, Anne-Fr\'ed\'erique'
'Mahon, Mary F.'

_publ_section_title
;
 Reactivity of a magnesium diboranate with organic nitriles.
;
_journal_issue 4
_journal_name_full 'Dalton transactions (Cambridge, England : 2003)'
_journal_page_first 1283
_journal_page_last 1292
_journal_paper_doi 10.1039/d0dt04016a
_journal_volume 50
_journal_year 2021
_chemical_formula_moiety 'C59 H74 B Mg N5 O2'
_chemical_formula_sum 'C65 H88 B Mg N5 O2'
_chemical_formula_weight 1006.52
_space_group_crystal_system monoclinic
_space_group_IT_number 14
_space_group_name_Hall '-P 2ybc'
_space_group_name_H-M_alt 'P 1 21/c 1'
_atom_sites_solution_hydrogens geom
_atom_sites_solution_primary iterative
_audit_creation_date 2019-03-26
_audit_creation_method
;
Olex2 1.2
(compiled 2018.05.29 svn.r3508 for OlexSys, GUI svn.r5506)
;
_audit_update_record
;
2020-11-17 deposited with the CCDC.	2020-12-11 downloaded from the CCDC.
;
_cell_angle_alpha 90
_cell_angle_beta 106.588(3)
_cell_angle_gamma 90
_cell_formula_units_Z 4
_cell_length_a 18.4280(5)
_cell_length_b 13.0574(3)
_cell_length_c 27.8233(9)
_cell_measurement_reflns_used 4623
_cell_measurement_temperature 150.00(10)
_cell_measurement_theta_max 72.9970
_cell_measurement_theta_min 3.7540
_cell_volume 6416.3(3)
_computing_cell_refinement 'CrysAlisPro 1.171.39.46 (Rigaku OD, 2018)'
_computing_data_collection 'CrysAlisPro 1.171.39.46 (Rigaku OD, 2018)'
_computing_data_reduction 'CrysAlisPro 1.171.39.46 (Rigaku OD, 2018)'
_computing_molecular_graphics 'Olex2 (Dolomanov et al., 2009)'
_computing_publication_material 'Olex2 (Dolomanov et al., 2009)'
_computing_structure_refinement 'ShelXL (Sheldrick, 2015)'
_computing_structure_solution 'olex2.solve (Bourhis et al., 2015)'
_diffrn_ambient_environment N~2~
_diffrn_ambient_temperature 150.00(10)
_diffrn_detector 'CCD plate'
_diffrn_detector_area_resol_mean 8.1150
_diffrn_detector_type EosS2
_diffrn_measured_fraction_theta_full 0.969
_diffrn_measured_fraction_theta_max 0.948
_diffrn_measurement_device 'four-circle diffractometer'
_diffrn_measurement_device_type 'SuperNova, Dual, Cu at home/near, EosS2'
_diffrn_measurement_method '\w scans'
_diffrn_radiation_monochromator mirror
_diffrn_radiation_probe x-ray
_diffrn_radiation_type CuK\a
_diffrn_radiation_wavelength 1.54184
_diffrn_reflns_av_R_equivalents 0.0426
_diffrn_reflns_av_unetI/netI 0.0630
_diffrn_reflns_Laue_measured_fraction_full 0.969
_diffrn_reflns_Laue_measured_fraction_max 0.948
_diffrn_reflns_limit_h_max 22
_diffrn_reflns_limit_h_min -18
_diffrn_reflns_limit_k_max 8
_diffrn_reflns_limit_k_min -16
_diffrn_reflns_limit_l_max 34
_diffrn_reflns_limit_l_min -33
_diffrn_reflns_number 26516
_diffrn_reflns_point_group_measured_fraction_full 0.969
_diffrn_reflns_point_group_measured_fraction_max 0.948
_diffrn_reflns_theta_full 67.684
_diffrn_reflns_theta_max 73.143
_diffrn_reflns_theta_min 3.769
_diffrn_source 'micro-focus sealed X-ray tube'
_diffrn_source_type 'SuperNova (Cu) X-ray Source'
_exptl_absorpt_coefficient_mu 0.563
_exptl_absorpt_correction_T_max 1.000
_exptl_absorpt_correction_T_min 0.886
_exptl_absorpt_correction_type gaussian
_exptl_absorpt_process_details
;
CrysAlisPro 1.171.39.46 (Rigaku Oxford Diffraction, 2018)
Numerical absorption correction based on gaussian integration over
			a multifaceted crystal model
Empirical absorption correction using spherical harmonics,
 implemented in SCALE3 ABSPACK scaling algorithm.
;
_exptl_crystal_colour colourless
_exptl_crystal_colour_primary colourless
_exptl_crystal_density_diffrn 1.042
_exptl_crystal_description block
_exptl_crystal_F_000 2184
_exptl_crystal_size_max 0.211
_exptl_crystal_size_mid 0.1
_exptl_crystal_size_min 0.055
_refine_diff_density_max 0.418
_refine_diff_density_min -0.304
_refine_diff_density_rms 0.052
_refine_ls_extinction_method none
_refine_ls_goodness_of_fit_ref 0.986
_refine_ls_hydrogen_treatment constr
_refine_ls_matrix_type full
_refine_ls_number_parameters 630
_refine_ls_number_reflns 12194
_refine_ls_number_restraints 0
_refine_ls_restrained_S_all 0.986
_refine_ls_R_factor_all 0.0887
_refine_ls_R_factor_gt 0.0621
_refine_ls_shift/su_max 0.001
_refine_ls_shift/su_mean 0.000
_refine_ls_structure_factor_coef Fsqd
_refine_ls_weighting_details 'w=1/[\s^2^(Fo^2^)+(0.1093P)^2^] where P=(Fo^2^+2Fc^2^)/3'
_refine_ls_weighting_scheme calc
_refine_ls_wR_factor_gt 0.1665
_refine_ls_wR_factor_ref 0.1854
_reflns_Friedel_coverage 0.000
_reflns_number_gt 8208
_reflns_number_total 12194
_reflns_threshold_expression 'I > 2\s(I)'
_cod_data_source_file d0dt04016a2.cif
_cod_data_source_block s19msh50_cpd_5
_cod_depositor_comments 'Adding full bibliography for 7706050--7706056.cif.'
_cod_database_code 7706056
_shelxl_version_number 2014-3
_chemical_oxdiff_usercomment 'colorless crystals'
_shelx_space_group_comment
;
The symmetry employed for this shelxl refinement is uniquely defined
by the following loop, which should always be used as a source of
symmetry information in preference to the above space-group names.
They are only intended as comments.
;
_olex2_refinement_description
;
1. Fixed Uiso
 At 1.2 times of:
  All C(H) groups
 At 1.5 times of:
  All C(H,H,H) groups
2.a Ternary CH refined with riding coordinates:
 C12(H12), C15(H15), C24(H24), C27(H27)
2.b Aromatic/amide H refined with riding coordinates:
 C3(H3), C8(H8), C9(H9), C10(H10), C20(H20), C21(H21), C22(H22), C32(H32),
 C33(H33), C34(H34), C35(H35), C40(H40), C41(H41), C42(H42), C43(H43), C48(H48),
  C49(H49), C50(H50), C51(H51)
2.c Idealised Me refined as rotating group:
 C1(H1A,H1B,H1C), C5(H5A,H5B,H5C), C13(H13A,H13B,H13C), C14(H14A,H14B,H14C),
 C16(H16A,H16B,H16C), C17(H17A,H17B,H17C), C25(H25A,H25B,H25C), C26(H26A,H26B,
 H26C), C28(H28A,H28B,H28C), C29(H29A,H29B,H29C), C37(H37A,H37B,H37C), C45(H45A,
 H45B,H45C), C53(H53A,H53B,H53C), C56(H56A,H56B,H56C), C57(H57A,H57B,H57C),
 C58(H58A,H58B,H58C), C59(H59A,H59B,H59C)
;

loop_
_space_group_symop_operation_xyz
'x, y, z'
'-x, y+1/2, -z+1/2'
'-x, -y, -z'
'x, -y-1/2, z-1/2'

loop_
_atom_site_label
_atom_site_type_symbol
_atom_site_fract_x
_atom_site_fract_y
_atom_site_fract_z
_atom_site_U_iso_or_equiv
_atom_site_adp_type
_atom_site_occupancy
_atom_site_site_symmetry_order
_atom_site_calc_flag
_atom_site_refinement_flags_posn
_atom_site_refinement_flags_adp
_atom_site_refinement_flags_occupancy
_atom_site_disorder_assembly
_atom_site_disorder_group
Mg1 Mg 0.72485(3) 0.57117(5) 0.72456(3) 0.02712(15) Uani 1 1 d . . . . .
O1 O 0.73873(9) 0.71196(13) 0.85273(7) 0.0417(4) Uani 1 1 d . . . . .
O2 O 0.71403(9) 0.53841(14) 0.85697(7) 0.0429(4) Uani 1 1 d . . . . .
N1 N 0.68233(9) 0.70475(13) 0.68910(7) 0.0306(4) Uani 1 1 d . . . . .
N2 N 0.62551(9) 0.49467(13) 0.70012(7) 0.0314(4) Uani 1 1 d . . . . .
N3 N 0.78168(10) 0.47404(15) 0.68506(8) 0.0367(4) Uani 1 1 d . . . . .
N4 N 0.79118(10) 0.58932(14) 0.79774(7) 0.0323(4) Uani 1 1 d . . . . .
N5 N 0.90604(10) 0.58406(16) 0.86293(7) 0.0383(4) Uani 1 1 d . . . . .
C1 C 0.57671(14) 0.82835(19) 0.66061(13) 0.0530(7) Uani 1 1 d . . . . .
H1A H 0.5717 0.8684 0.6884 0.080 Uiso 1 1 calc GR . . . .
H1B H 0.5280 0.8204 0.6366 0.080 Uiso 1 1 calc GR . . . .
H1C H 0.6104 0.8624 0.6451 0.080 Uiso 1 1 calc GR . . . .
C2 C 0.60849(12) 0.72377(16) 0.67910(9) 0.0360(4) Uani 1 1 d . . . . .
C3 C 0.55475(11) 0.65248(17) 0.68526(9) 0.0371(5) Uani 1 1 d . . . . .
H3 H 0.5078 0.6799 0.6843 0.045 Uiso 1 1 calc R . . . .
C4 C 0.56118(12) 0.54671(17) 0.69260(9) 0.0354(4) Uani 1 1 d . . . . .
C5 C 0.48876(13) 0.4905(2) 0.69219(13) 0.0525(7) Uani 1 1 d . . . . .
H5A H 0.4771 0.4410 0.6656 0.079 Uiso 1 1 calc GR . . . .
H5B H 0.4479 0.5387 0.6871 0.079 Uiso 1 1 calc GR . . . .
H5C H 0.4955 0.4563 0.7237 0.079 Uiso 1 1 calc GR . . . .
C6 C 0.72943(11) 0.78130(15) 0.67577(9) 0.0337(4) Uani 1 1 d . . . . .
C7 C 0.76423(12) 0.85782(16) 0.71092(10) 0.0389(5) Uani 1 1 d . . . . .
C8 C 0.80669(14) 0.9327(2) 0.69490(12) 0.0508(6) Uani 1 1 d . . . . .
H8 H 0.8293 0.9847 0.7169 0.061 Uiso 1 1 calc R . . . .
C9 C 0.81586(16) 0.9315(2) 0.64752(13) 0.0587(8) Uani 1 1 d . . . . .
H9 H 0.8429 0.9835 0.6376 0.070 Uiso 1 1 calc R . . . .
C10 C 0.78509(16) 0.8537(2) 0.61499(11) 0.0545(7) Uani 1 1 d . . . . .
H10 H 0.7930 0.8524 0.5834 0.065 Uiso 1 1 calc R . . . .
C11 C 0.74210(13) 0.77627(18) 0.62837(10) 0.0403(5) Uani 1 1 d . . . . .
C12 C 0.75735(13) 0.86175(17) 0.76356(10) 0.0422(5) Uani 1 1 d . . . . .
H12 H 0.7305 0.8000 0.7691 0.051 Uiso 1 1 calc R . . . .
C13 C 0.71211(18) 0.9553(2) 0.77195(15) 0.0647(8) Uani 1 1 d . . . . .
H13A H 0.7389 1.0167 0.7686 0.097 Uiso 1 1 calc GR . . . .
H13B H 0.7057 0.9523 0.8050 0.097 Uiso 1 1 calc GR . . . .
H13C H 0.6633 0.9554 0.7475 0.097 Uiso 1 1 calc GR . . . .
C14 C 0.83472(15) 0.8638(2) 0.80304(11) 0.0477(6) Uani 1 1 d . . . . .
H14A H 0.8651 0.8081 0.7972 0.072 Uiso 1 1 calc GR . . . .
H14B H 0.8280 0.8571 0.8359 0.072 Uiso 1 1 calc GR . . . .
H14C H 0.8596 0.9275 0.8009 0.072 Uiso 1 1 calc GR . . . .
C15 C 0.70961(15) 0.6904(2) 0.59196(10) 0.0462(6) Uani 1 1 d . . . . .
H15 H 0.6985 0.6333 0.6116 0.055 Uiso 1 1 calc R . . . .
C16 C 0.6356(2) 0.7207(3) 0.55404(15) 0.0790(10) Uani 1 1 d . . . . .
H16A H 0.5990 0.7382 0.5713 0.118 Uiso 1 1 calc GR . . . .
H16B H 0.6170 0.6644 0.5318 0.118 Uiso 1 1 calc GR . . . .
H16C H 0.6440 0.7787 0.5351 0.118 Uiso 1 1 calc GR . . . .
C17 C 0.7651(2) 0.6513(3) 0.56513(14) 0.0694(9) Uani 1 1 d . . . . .
H17A H 0.7745 0.7040 0.5436 0.104 Uiso 1 1 calc GR . . . .
H17B H 0.7441 0.5923 0.5455 0.104 Uiso 1 1 calc GR . . . .
H17C H 0.8118 0.6329 0.5894 0.104 Uiso 1 1 calc GR . . . .
C18 C 0.62148(11) 0.38705(16) 0.68951(9) 0.0351(4) Uani 1 1 d . . . . .
C19 C 0.59900(13) 0.35486(18) 0.63961(10) 0.0426(5) Uani 1 1 d . . . . .
C20 C 0.59671(18) 0.2497(2) 0.62930(12) 0.0547(6) Uani 1 1 d . . . . .
H20 H 0.5812 0.2273 0.5962 0.066 Uiso 1 1 calc R . . . .
C21 C 0.6173(2) 0.1788(2) 0.66774(13) 0.0614(8) Uani 1 1 d . . . . .
H21 H 0.6145 0.1091 0.6606 0.074 Uiso 1 1 calc R . . . .
C22 C 0.64179(17) 0.2118(2) 0.71642(12) 0.0533(6) Uani 1 1 d . . . . .
H22 H 0.6569 0.1637 0.7420 0.064 Uiso 1 1 calc R . . . .
C23 C 0.64472(13) 0.31573(18) 0.72859(10) 0.0406(5) Uani 1 1 d . . . . .
C24 C 0.58061(15) 0.4295(2) 0.59552(10) 0.0472(6) Uani 1 1 d . . . . .
H24 H 0.5876 0.4989 0.6094 0.057 Uiso 1 1 calc R . . . .
C25 C 0.4991(2) 0.4205(4) 0.56348(17) 0.1023(18) Uani 1 1 d . . . . .
H25A H 0.4931 0.3589 0.5439 0.153 Uiso 1 1 calc GR . . . .
H25B H 0.4864 0.4786 0.5415 0.153 Uiso 1 1 calc GR . . . .
H25C H 0.4662 0.4183 0.5847 0.153 Uiso 1 1 calc GR . . . .
C26 C 0.63352(18) 0.4171(3) 0.56337(12) 0.0614(7) Uani 1 1 d . . . . .
H26A H 0.6849 0.4251 0.5837 0.092 Uiso 1 1 calc GR . . . .
H26B H 0.6223 0.4681 0.5375 0.092 Uiso 1 1 calc GR . . . .
H26C H 0.6271 0.3502 0.5484 0.092 Uiso 1 1 calc GR . . . .
C27 C 0.67294(14) 0.34734(19) 0.78282(10) 0.0441(5) Uani 1 1 d . . . . .
H27 H 0.6663 0.4216 0.7843 0.053 Uiso 1 1 calc R . . . .
C28 C 0.6279(2) 0.2974(3) 0.81478(14) 0.0675(8) Uani 1 1 d . . . . .
H28A H 0.5752 0.3143 0.8014 0.101 Uiso 1 1 calc GR . . . .
H28B H 0.6460 0.3221 0.8486 0.101 Uiso 1 1 calc GR . . . .
H28C H 0.6340 0.2244 0.8144 0.101 Uiso 1 1 calc GR . . . .
C29 C 0.75735(16) 0.3244(2) 0.80431(11) 0.0550(7) Uani 1 1 d . . . . .
H29A H 0.7654 0.2518 0.8046 0.083 Uiso 1 1 calc GR . . . .
H29B H 0.7748 0.3504 0.8379 0.083 Uiso 1 1 calc GR . . . .
H29C H 0.7849 0.3568 0.7839 0.083 Uiso 1 1 calc GR . . . .
C30 C 0.81215(12) 0.41974(18) 0.66489(9) 0.0381(5) Uani 1 1 d . . . . .
C31 C 0.85297(13) 0.35316(19) 0.64060(10) 0.0433(5) Uani 1 1 d . . . . .
C32 C 0.86699(19) 0.3859(3) 0.59660(13) 0.0635(8) Uani 1 1 d . . . . .
H32 H 0.8478 0.4481 0.5822 0.076 Uiso 1 1 calc R . . . .
C33 C 0.9101(2) 0.3245(3) 0.57434(16) 0.0825(11) Uani 1 1 d . . . . .
H33 H 0.9194 0.3452 0.5447 0.099 Uiso 1 1 calc R . . . .
C34 C 0.93872(19) 0.2341(3) 0.59611(16) 0.0720(9) Uani 1 1 d . . . . .
H34 H 0.9685 0.1939 0.5816 0.086 Uiso 1 1 calc R . . . .
C35 C 0.92392(16) 0.2019(2) 0.63935(15) 0.0634(9) Uani 1 1 d . . . . .
H35 H 0.9437 0.1397 0.6534 0.076 Uiso 1 1 calc R . . . .
C36 C 0.87982(14) 0.2599(2) 0.66299(11) 0.0476(6) Uani 1 1 d . . . . .
C37 C 0.8626(2) 0.2247(2) 0.70903(14) 0.0680(8) Uani 1 1 d . . . . .
H37A H 0.8739 0.2784 0.7336 0.102 Uiso 1 1 calc GR . . . .
H37B H 0.8929 0.1656 0.7221 0.102 Uiso 1 1 calc GR . . . .
H37C H 0.8100 0.2072 0.7013 0.102 Uiso 1 1 calc GR . . . .
C38 C 0.86334(11) 0.57888(16) 0.81045(8) 0.0316(4) Uani 1 1 d . . . . .
C39 C 0.90876(11) 0.56451(17) 0.77460(8) 0.0327(4) Uani 1 1 d . . . . .
C40 C 0.90124(12) 0.63541(18) 0.73590(9) 0.0374(5) Uani 1 1 d . . . . .
H40 H 0.8693 0.6914 0.7338 0.045 Uiso 1 1 calc R . . . .
C41 C 0.94063(14) 0.6236(2) 0.70068(10) 0.0447(5) Uani 1 1 d . . . . .
H41 H 0.9358 0.6718 0.6754 0.054 Uiso 1 1 calc R . . . .
C42 C 0.98748(14) 0.5390(2) 0.70351(10) 0.0492(6) Uani 1 1 d . . . . .
H42 H 1.0131 0.5292 0.6795 0.059 Uiso 1 1 calc R . . . .
C43 C 0.99578(13) 0.4693(2) 0.74228(10) 0.0445(5) Uani 1 1 d . . . . .
H43 H 1.0275 0.4132 0.7440 0.053 Uiso 1 1 calc R . . . .
C44 C 0.95815(12) 0.48076(18) 0.77854(9) 0.0371(5) Uani 1 1 d . . . . .
C45 C 0.96908(15) 0.4031(2) 0.82016(11) 0.0475(6) Uani 1 1 d . . . . .
H45A H 0.9906 0.4361 0.8519 0.071 Uiso 1 1 calc GR . . . .
H45B H 1.0025 0.3500 0.8156 0.071 Uiso 1 1 calc GR . . . .
H45C H 0.9210 0.3738 0.8195 0.071 Uiso 1 1 calc GR . . . .
C46 C 0.85680(13) 0.60098(19) 0.88683(9) 0.0387(5) Uani 1 1 d . . . . .
C47 C 0.88377(14) 0.6216(2) 0.94154(10) 0.0479(6) Uani 1 1 d . . . . .
C48 C 0.89465(17) 0.7240(3) 0.95756(11) 0.0550(7) Uani 1 1 d . . . . .
H48 H 0.8864 0.7766 0.9341 0.066 Uiso 1 1 calc R . . . .
C49 C 0.9177(2) 0.7468(3) 1.00845(13) 0.0676(8) Uani 1 1 d . . . . .
H49 H 0.9258 0.8145 1.0190 0.081 Uiso 1 1 calc R . . . .
C50 C 0.9284(2) 0.6698(3) 1.04303(12) 0.0777(11) Uani 1 1 d . . . . .
H50 H 0.9436 0.6852 1.0771 0.093 Uiso 1 1 calc R . . . .
C51 C 0.9170(3) 0.5703(3) 1.02761(13) 0.0806(11) Uani 1 1 d . . . . .
H51 H 0.9243 0.5187 1.0515 0.097 Uiso 1 1 calc R . . . .
C52 C 0.8946(2) 0.5442(3) 0.97682(13) 0.0669(8) Uani 1 1 d . . . . .
C53 C 0.8808(3) 0.4358(3) 0.95980(15) 0.0862(12) Uani 1 1 d . . . . .
H53A H 0.8311 0.4298 0.9368 0.129 Uiso 1 1 calc GR . . . .
H53B H 0.8846 0.3923 0.9883 0.129 Uiso 1 1 calc GR . . . .
H53C H 0.9179 0.4154 0.9434 0.129 Uiso 1 1 calc GR . . . .
C54 C 0.66535(14) 0.7027(2) 0.86012(11) 0.0482(6) Uani 1 1 d . . . . .
C55 C 0.66264(15) 0.5928(2) 0.87810(11) 0.0519(6) Uani 1 1 d . . . . .
C56 C 0.60740(16) 0.7202(3) 0.80824(13) 0.0679(9) Uani 1 1 d . . . . .
H56A H 0.6190 0.7830 0.7941 0.102 Uiso 1 1 calc GR . . . .
H56B H 0.5573 0.7242 0.8121 0.102 Uiso 1 1 calc GR . . . .
H56C H 0.6099 0.6643 0.7864 0.102 Uiso 1 1 calc GR . . . .
C57 C 0.6539(2) 0.7865(3) 0.89439(16) 0.0771(10) Uani 1 1 d . . . . .
H57A H 0.6934 0.7835 0.9255 0.116 Uiso 1 1 calc GR . . . .
H57B H 0.6057 0.7778 0.9007 0.116 Uiso 1 1 calc GR . . . .
H57C H 0.6553 0.8518 0.8788 0.116 Uiso 1 1 calc GR . . . .
C58 C 0.58648(18) 0.5422(3) 0.86276(16) 0.0721(9) Uani 1 1 d . . . . .
H58A H 0.5688 0.5380 0.8269 0.108 Uiso 1 1 calc GR . . . .
H58B H 0.5514 0.5818 0.8748 0.108 Uiso 1 1 calc GR . . . .
H58C H 0.5904 0.4746 0.8768 0.108 Uiso 1 1 calc GR . . . .
C59 C 0.6952(2) 0.5867(3) 0.93620(13) 0.0693(9) Uani 1 1 d . . . . .
H59A H 0.7068 0.5167 0.9460 0.104 Uiso 1 1 calc GR . . . .
H59B H 0.6584 0.6123 0.9516 0.104 Uiso 1 1 calc GR . . . .
H59C H 0.7404 0.6272 0.9468 0.104 Uiso 1 1 calc GR . . . .
B1 B 0.76883(14) 0.6110(2) 0.84953(9) 0.0357(5) Uani 1 1 d . . . . .

loop_
_atom_site_aniso_label
_atom_site_aniso_U_11
_atom_site_aniso_U_22
_atom_site_aniso_U_33
_atom_site_aniso_U_23
_atom_site_aniso_U_13
_atom_site_aniso_U_12
Mg1 0.0227(3) 0.0256(3) 0.0331(3) 0.0037(2) 0.0080(2) 0.0011(2)
O1 0.0340(8) 0.0471(9) 0.0476(9) 0.0014(7) 0.0173(7) 0.0080(7)
O2 0.0331(7) 0.0485(9) 0.0515(10) -0.0001(7) 0.0190(7) 0.0044(7)
N1 0.0261(8) 0.0250(8) 0.0412(9) 0.0055(7) 0.0104(7) 0.0007(6)
N2 0.0275(8) 0.0267(8) 0.0399(9) 0.0045(7) 0.0093(7) -0.0019(6)
N3 0.0308(8) 0.0368(9) 0.0435(10) -0.0017(8) 0.0121(8) 0.0031(8)
N4 0.0274(8) 0.0343(9) 0.0360(9) -0.0010(7) 0.0102(7) 0.0036(7)
N5 0.0293(8) 0.0480(11) 0.0366(10) -0.0022(8) 0.0079(7) 0.0059(8)
C1 0.0327(11) 0.0342(12) 0.089(2) 0.0133(12) 0.0123(12) 0.0067(9)
C2 0.0296(10) 0.0286(10) 0.0490(12) 0.0044(9) 0.0096(9) 0.0045(8)
C3 0.0233(9) 0.0351(11) 0.0519(13) 0.0051(9) 0.0090(9) 0.0032(8)
C4 0.0268(9) 0.0359(11) 0.0441(12) 0.0039(9) 0.0111(8) -0.0036(8)
C5 0.0307(11) 0.0447(14) 0.083(2) 0.0076(13) 0.0183(12) -0.0044(10)
C6 0.0247(9) 0.0250(9) 0.0505(12) 0.0090(8) 0.0091(8) 0.0016(7)
C7 0.0311(10) 0.0260(10) 0.0594(14) 0.0078(9) 0.0130(10) 0.0011(8)
C8 0.0398(12) 0.0344(12) 0.0725(18) 0.0090(11) 0.0068(12) -0.0080(10)
C9 0.0475(14) 0.0497(15) 0.076(2) 0.0240(14) 0.0135(13) -0.0167(12)
C10 0.0490(14) 0.0603(16) 0.0551(15) 0.0212(13) 0.0161(12) -0.0077(13)
C11 0.0342(10) 0.0363(11) 0.0494(13) 0.0119(10) 0.0102(9) -0.0015(9)
C12 0.0382(11) 0.0297(11) 0.0599(15) -0.0054(10) 0.0155(11) -0.0031(9)
C13 0.0529(15) 0.0450(15) 0.098(3) -0.0129(15) 0.0249(16) 0.0072(12)
C14 0.0454(13) 0.0434(13) 0.0537(15) -0.0062(11) 0.0131(11) -0.0036(10)
C15 0.0488(13) 0.0467(13) 0.0425(13) 0.0095(10) 0.0120(11) -0.0026(11)
C16 0.073(2) 0.080(2) 0.066(2) -0.0013(18) -0.0100(17) 0.0086(19)
C17 0.077(2) 0.071(2) 0.072(2) 0.0000(16) 0.0388(18) -0.0046(17)
C18 0.0271(9) 0.0286(10) 0.0489(12) 0.0051(9) 0.0098(9) -0.0037(8)
C19 0.0385(11) 0.0357(11) 0.0519(14) 0.0005(10) 0.0101(10) -0.0039(9)
C20 0.0622(16) 0.0404(13) 0.0557(16) -0.0067(11) 0.0078(13) -0.0051(12)
C21 0.0712(18) 0.0284(12) 0.076(2) -0.0012(12) 0.0081(16) -0.0038(12)
C22 0.0568(15) 0.0310(12) 0.0640(17) 0.0068(11) 0.0045(13) -0.0030(11)
C23 0.0336(10) 0.0304(11) 0.0553(14) 0.0077(10) 0.0085(10) -0.0050(8)
C24 0.0504(13) 0.0451(13) 0.0449(13) 0.0028(11) 0.0115(11) 0.0002(11)
C25 0.0475(17) 0.170(5) 0.082(3) 0.068(3) 0.0071(17) 0.002(2)
C26 0.0588(16) 0.075(2) 0.0505(16) 0.0051(14) 0.0160(13) -0.0004(15)
C27 0.0452(12) 0.0377(12) 0.0479(13) 0.0114(10) 0.0108(10) -0.0013(10)
C28 0.082(2) 0.0568(17) 0.073(2) 0.0152(15) 0.0375(18) -0.0095(16)
C29 0.0513(14) 0.0555(16) 0.0512(15) 0.0082(12) 0.0034(12) 0.0025(12)
C30 0.0322(10) 0.0397(12) 0.0415(12) -0.0006(9) 0.0093(9) 0.0003(9)
C31 0.0344(11) 0.0412(12) 0.0532(14) -0.0098(10) 0.0105(10) 0.0067(9)
C32 0.0667(18) 0.0663(19) 0.0664(19) 0.0032(15) 0.0333(16) 0.0211(15)
C33 0.086(2) 0.095(3) 0.082(2) -0.004(2) 0.048(2) 0.027(2)
C34 0.0566(17) 0.074(2) 0.094(3) -0.0189(19) 0.0343(18) 0.0143(16)
C35 0.0423(13) 0.0410(14) 0.098(3) -0.0144(15) 0.0058(15) 0.0126(11)
C36 0.0366(11) 0.0389(12) 0.0610(16) -0.0086(11) 0.0039(11) 0.0008(10)
C37 0.081(2) 0.0380(14) 0.078(2) 0.0027(14) 0.0106(17) 0.0032(14)
C38 0.0273(9) 0.0322(10) 0.0346(10) 0.0006(8) 0.0074(8) 0.0040(8)
C39 0.0226(8) 0.0383(11) 0.0359(10) -0.0035(8) 0.0065(8) -0.0003(8)
C40 0.0294(9) 0.0407(12) 0.0418(12) 0.0000(9) 0.0098(9) -0.0002(9)
C41 0.0405(12) 0.0527(14) 0.0442(13) 0.0013(11) 0.0173(10) -0.0071(10)
C42 0.0352(11) 0.0684(17) 0.0499(14) -0.0081(12) 0.0217(10) -0.0036(11)
C43 0.0288(10) 0.0521(14) 0.0537(14) -0.0107(11) 0.0137(10) 0.0064(10)
C44 0.0269(9) 0.0415(12) 0.0418(12) -0.0029(9) 0.0079(8) 0.0031(9)
C45 0.0423(12) 0.0473(14) 0.0518(14) 0.0037(11) 0.0116(11) 0.0130(10)
C46 0.0346(10) 0.0435(12) 0.0387(11) 0.0016(9) 0.0118(9) 0.0052(9)
C47 0.0359(11) 0.0668(17) 0.0423(13) 0.0006(11) 0.0131(10) 0.0089(11)
C48 0.0531(14) 0.0693(18) 0.0418(14) -0.0024(12) 0.0121(11) -0.0042(13)
C49 0.0644(18) 0.082(2) 0.0557(18) -0.0173(16) 0.0154(15) 0.0025(17)
C50 0.084(2) 0.107(3) 0.0396(15) -0.0010(17) 0.0129(15) 0.034(2)
C51 0.098(3) 0.099(3) 0.0412(16) 0.0057(17) 0.0148(17) 0.024(2)
C52 0.075(2) 0.071(2) 0.0527(17) 0.0071(14) 0.0150(15) 0.0216(17)
C53 0.130(4) 0.067(2) 0.059(2) 0.0104(16) 0.021(2) 0.021(2)
C54 0.0362(11) 0.0568(15) 0.0569(15) -0.0067(12) 0.0221(11) 0.0083(11)
C55 0.0432(13) 0.0618(16) 0.0603(16) 0.0044(13) 0.0303(12) 0.0089(12)
C56 0.0404(13) 0.095(2) 0.069(2) 0.0159(18) 0.0162(13) 0.0139(15)
C57 0.081(2) 0.074(2) 0.091(3) -0.0166(19) 0.050(2) 0.0091(18)
C58 0.0457(15) 0.079(2) 0.103(3) -0.0023(19) 0.0391(17) -0.0034(15)
C59 0.0631(18) 0.097(3) 0.0593(18) 0.0129(17) 0.0360(15) 0.0140(17)
B1 0.0292(10) 0.0465(14) 0.0321(11) 0.0002(10) 0.0099(9) 0.0063(10)

loop_
_atom_type_symbol
_atom_type_description
_atom_type_scat_dispersion_real
_atom_type_scat_dispersion_imag
_atom_type_scat_source
C C 0.0181 0.0091 'International Tables Vol C Tables 4.2.6.8 and 6.1.1.4'
H H 0.0000 0.0000 'International Tables Vol C Tables 4.2.6.8 and 6.1.1.4'
B B 0.0090 0.0039 'International Tables Vol C Tables 4.2.6.8 and 6.1.1.4'
Mg Mg 0.1719 0.1771 'International Tables Vol C Tables 4.2.6.8 and 6.1.1.4'
N N 0.0311 0.0180 'International Tables Vol C Tables 4.2.6.8 and 6.1.1.4'
O O 0.0492 0.0322 'International Tables Vol C Tables 4.2.6.8 and 6.1.1.4'

loop_
_geom_angle_atom_site_label_1
_geom_angle_atom_site_label_2
_geom_angle_atom_site_label_3
_geom_angle
_geom_angle_site_symmetry_1
_geom_angle_site_symmetry_3
_geom_angle_publ_flag
N1 Mg1 N3 115.72(8) . . ?
N1 Mg1 N4 114.49(8) . . ?
N2 Mg1 N1 94.21(7) . . ?
N2 Mg1 N3 93.63(8) . . ?
N2 Mg1 N4 127.66(8) . . ?
N4 Mg1 N3 109.61(8) . . ?
C54 O1 B1 109.10(19) . . ?
C55 O2 B1 107.70(19) . . ?
C2 N1 Mg1 119.15(14) . . ?
C2 N1 C6 118.14(17) . . ?
C6 N1 Mg1 122.67(13) . . ?
C4 N2 Mg1 118.72(15) . . ?
C4 N2 C18 118.48(18) . . ?
C18 N2 Mg1 122.78(13) . . ?
C30 N3 Mg1 178.0(2) . . ?
C38 N4 Mg1 122.32(15) . . ?
C38 N4 B1 106.15(18) . . ?
B1 N4 Mg1 131.44(13) . . ?
C46 N5 C38 105.57(18) . . ?
H1A C1 H1B 109.5 . . ?
H1A C1 H1C 109.5 . . ?
H1B C1 H1C 109.5 . . ?
C2 C1 H1A 109.5 . . ?
C2 C1 H1B 109.5 . . ?
C2 C1 H1C 109.5 . . ?
N1 C2 C1 120.7(2) . . ?
N1 C2 C3 124.38(19) . . ?
C3 C2 C1 114.88(19) . . ?
C2 C3 H3 115.1 . . ?
C4 C3 C2 129.8(2) . . ?
C4 C3 H3 115.1 . . ?
N2 C4 C3 124.25(19) . . ?
N2 C4 C5 119.7(2) . . ?
C3 C4 C5 116.0(2) . . ?
C4 C5 H5A 109.5 . . ?
C4 C5 H5B 109.5 . . ?
C4 C5 H5C 109.5 . . ?
H5A C5 H5B 109.5 . . ?
H5A C5 H5C 109.5 . . ?
H5B C5 H5C 109.5 . . ?
C7 C6 N1 119.9(2) . . ?
C11 C6 N1 118.9(2) . . ?
C11 C6 C7 121.1(2) . . ?
C6 C7 C12 123.2(2) . . ?
C8 C7 C6 117.1(2) . . ?
C8 C7 C12 119.7(2) . . ?
C7 C8 H8 119.0 . . ?
C9 C8 C7 122.0(3) . . ?
C9 C8 H8 119.0 . . ?
C8 C9 H9 120.0 . . ?
C10 C9 C8 120.0(2) . . ?
C10 C9 H9 120.0 . . ?
C9 C10 H10 119.4 . . ?
C9 C10 C11 121.3(3) . . ?
C11 C10 H10 119.4 . . ?
C6 C11 C15 121.5(2) . . ?
C10 C11 C6 118.3(2) . . ?
C10 C11 C15 120.2(2) . . ?
C7 C12 H12 108.1 . . ?
C7 C12 C13 112.0(2) . . ?
C7 C12 C14 112.2(2) . . ?
C13 C12 H12 108.1 . . ?
C14 C12 H12 108.1 . . ?
C14 C12 C13 108.2(2) . . ?
C12 C13 H13A 109.5 . . ?
C12 C13 H13B 109.5 . . ?
C12 C13 H13C 109.5 . . ?
H13A C13 H13B 109.5 . . ?
H13A C13 H13C 109.5 . . ?
H13B C13 H13C 109.5 . . ?
C12 C14 H14A 109.5 . . ?
C12 C14 H14B 109.5 . . ?
C12 C14 H14C 109.5 . . ?
H14A C14 H14B 109.5 . . ?
H14A C14 H14C 109.5 . . ?
H14B C14 H14C 109.5 . . ?
C11 C15 H15 107.2 . . ?
C11 C15 C16 112.1(2) . . ?
C11 C15 C17 112.6(2) . . ?
C16 C15 H15 107.2 . . ?
C17 C15 H15 107.2 . . ?
C17 C15 C16 110.1(3) . . ?
C15 C16 H16A 109.5 . . ?
C15 C16 H16B 109.5 . . ?
C15 C16 H16C 109.5 . . ?
H16A C16 H16B 109.5 . . ?
H16A C16 H16C 109.5 . . ?
H16B C16 H16C 109.5 . . ?
C15 C17 H17A 109.5 . . ?
C15 C17 H17B 109.5 . . ?
C15 C17 H17C 109.5 . . ?
H17A C17 H17B 109.5 . . ?
H17A C17 H17C 109.5 . . ?
H17B C17 H17C 109.5 . . ?
C19 C18 N2 118.9(2) . . ?
C19 C18 C23 120.6(2) . . ?
C23 C18 N2 120.3(2) . . ?
C18 C19 C20 118.8(2) . . ?
C18 C19 C24 122.8(2) . . ?
C20 C19 C24 118.3(3) . . ?
C19 C20 H20 119.6 . . ?
C21 C20 C19 120.8(3) . . ?
C21 C20 H20 119.6 . . ?
C20 C21 H21 120.2 . . ?
C22 C21 C20 119.6(3) . . ?
C22 C21 H21 120.2 . . ?
C21 C22 H22 119.2 . . ?
C21 C22 C23 121.7(3) . . ?
C23 C22 H22 119.2 . . ?
C18 C23 C27 122.4(2) . . ?
C22 C23 C18 118.4(2) . . ?
C22 C23 C27 119.2(2) . . ?
C19 C24 H24 107.4 . . ?
C25 C24 C19 112.2(2) . . ?
C25 C24 H24 107.4 . . ?
C26 C24 C19 112.0(2) . . ?
C26 C24 H24 107.4 . . ?
C26 C24 C25 110.0(3) . . ?
C24 C25 H25A 109.5 . . ?
C24 C25 H25B 109.5 . . ?
C24 C25 H25C 109.5 . . ?
H25A C25 H25B 109.5 . . ?
H25A C25 H25C 109.5 . . ?
H25B C25 H25C 109.5 . . ?
C24 C26 H26A 109.5 . . ?
C24 C26 H26B 109.5 . . ?
C24 C26 H26C 109.5 . . ?
H26A C26 H26B 109.5 . . ?
H26A C26 H26C 109.5 . . ?
H26B C26 H26C 109.5 . . ?
C23 C27 H27 107.6 . . ?
C23 C27 C28 112.1(2) . . ?
C23 C27 C29 111.1(2) . . ?
C28 C27 H27 107.6 . . ?
C28 C27 C29 110.6(2) . . ?
C29 C27 H27 107.6 . . ?
C27 C28 H28A 109.5 . . ?
C27 C28 H28B 109.5 . . ?
C27 C28 H28C 109.5 . . ?
H28A C28 H28B 109.5 . . ?
H28A C28 H28C 109.5 . . ?
H28B C28 H28C 109.5 . . ?
C27 C29 H29A 109.5 . . ?
C27 C29 H29B 109.5 . . ?
C27 C29 H29C 109.5 . . ?
H29A C29 H29B 109.5 . . ?
H29A C29 H29C 109.5 . . ?
H29B C29 H29C 109.5 . . ?
N3 C30 C31 177.9(3) . . ?
C32 C31 C30 118.8(2) . . ?
C32 C31 C36 122.1(2) . . ?
C36 C31 C30 119.0(3) . . ?
C31 C32 H32 120.4 . . ?
C31 C32 C33 119.2(3) . . ?
C33 C32 H32 120.4 . . ?
C32 C33 H33 120.0 . . ?
C34 C33 C32 119.9(4) . . ?
C34 C33 H33 120.0 . . ?
C33 C34 H34 119.8 . . ?
C33 C34 C35 120.4(3) . . ?
C35 C34 H34 119.8 . . ?
C34 C35 H35 119.0 . . ?
C34 C35 C36 122.1(3) . . ?
C36 C35 H35 119.0 . . ?
C31 C36 C35 116.2(3) . . ?
C31 C36 C37 121.5(3) . . ?
C35 C36 C37 122.3(3) . . ?
C36 C37 H37A 109.5 . . ?
C36 C37 H37B 109.5 . . ?
C36 C37 H37C 109.5 . . ?
H37A C37 H37B 109.5 . . ?
H37A C37 H37C 109.5 . . ?
H37B C37 H37C 109.5 . . ?
N4 C38 N5 119.68(19) . . ?
N4 C38 C39 124.5(2) . . ?
N5 C38 C39 115.75(17) . . ?
C40 C39 C38 118.88(19) . . ?
C40 C39 C44 119.7(2) . . ?
C44 C39 C38 121.5(2) . . ?
C39 C40 H40 119.5 . . ?
C41 C40 C39 121.0(2) . . ?
C41 C40 H40 119.5 . . ?
C40 C41 H41 120.3 . . ?
C40 C41 C42 119.4(2) . . ?
C42 C41 H41 120.3 . . ?
C41 C42 H42 120.2 . . ?
C43 C42 C41 119.6(2) . . ?
C43 C42 H42 120.2 . . ?
C42 C43 H43 119.0 . . ?
C44 C43 C42 121.9(2) . . ?
C44 C43 H43 119.0 . . ?
C39 C44 C45 121.6(2) . . ?
C43 C44 C39 118.3(2) . . ?
C43 C44 C45 120.1(2) . . ?
C44 C45 H45A 109.5 . . ?
C44 C45 H45B 109.5 . . ?
C44 C45 H45C 109.5 . . ?
H45A C45 H45B 109.5 . . ?
H45A C45 H45C 109.5 . . ?
H45B C45 H45C 109.5 . . ?
N5 C46 C47 118.8(2) . . ?
N5 C46 B1 113.4(2) . . ?
C47 C46 B1 127.40(19) . . ?
C48 C47 C46 118.3(3) . . ?
C52 C47 C46 122.2(3) . . ?
C52 C47 C48 119.5(3) . . ?
C47 C48 H48 120.0 . . ?
C49 C48 C47 120.1(3) . . ?
C49 C48 H48 120.0 . . ?
C48 C49 H49 120.0 . . ?
C50 C49 C48 120.1(4) . . ?
C50 C49 H49 120.0 . . ?
C49 C50 H50 120.0 . . ?
C49 C50 C51 120.0(3) . . ?
C51 C50 H50 120.0 . . ?
C50 C51 H51 119.2 . . ?
C50 C51 C52 121.7(4) . . ?
C52 C51 H51 119.2 . . ?
C47 C52 C51 118.7(4) . . ?
C47 C52 C53 119.4(3) . . ?
C51 C52 C53 121.8(3) . . ?
C52 C53 H53A 109.5 . . ?
C52 C53 H53B 109.5 . . ?
C52 C53 H53C 109.5 . . ?
H53A C53 H53B 109.5 . . ?
H53A C53 H53C 109.5 . . ?
H53B C53 H53C 109.5 . . ?
O1 C54 C55 104.4(2) . . ?
O1 C54 C56 106.4(2) . . ?
O1 C54 C57 109.8(3) . . ?
C55 C54 C56 111.5(3) . . ?
C57 C54 C55 116.9(3) . . ?
C57 C54 C56 107.4(3) . . ?
O2 C55 C54 104.1(2) . . ?
O2 C55 C58 109.8(3) . . ?
O2 C55 C59 107.2(2) . . ?
C54 C55 C59 110.5(3) . . ?
C58 C55 C54 115.9(3) . . ?
C58 C55 C59 108.9(3) . . ?
C54 C56 H56A 109.5 . . ?
C54 C56 H56B 109.5 . . ?
C54 C56 H56C 109.5 . . ?
H56A C56 H56B 109.5 . . ?
H56A C56 H56C 109.5 . . ?
H56B C56 H56C 109.5 . . ?
C54 C57 H57A 109.5 . . ?
C54 C57 H57B 109.5 . . ?
C54 C57 H57C 109.5 . . ?
H57A C57 H57B 109.5 . . ?
H57A C57 H57C 109.5 . . ?
H57B C57 H57C 109.5 . . ?
C55 C58 H58A 109.5 . . ?
C55 C58 H58B 109.5 . . ?
C55 C58 H58C 109.5 . . ?
H58A C58 H58B 109.5 . . ?
H58A C58 H58C 109.5 . . ?
H58B C58 H58C 109.5 . . ?
C55 C59 H59A 109.5 . . ?
C55 C59 H59B 109.5 . . ?
C55 C59 H59C 109.5 . . ?
H59A C59 H59B 109.5 . . ?
H59A C59 H59C 109.5 . . ?
H59B C59 H59C 109.5 . . ?
O1 B1 N4 114.28(19) . . ?
O1 B1 C46 110.9(2) . . ?
O2 B1 O1 107.12(18) . . ?
O2 B1 N4 112.09(19) . . ?
O2 B1 C46 117.2(2) . . ?
N4 B1 C46 95.20(16) . . ?

loop_
_geom_bond_atom_site_label_1
_geom_bond_atom_site_label_2
_geom_bond_distance
_geom_bond_site_symmetry_2
_geom_bond_publ_flag
Mg1 N1 2.0466(18) . ?
Mg1 N2 2.0250(18) . ?
Mg1 N3 2.138(2) . ?
Mg1 N4 2.068(2) . ?
O1 C54 1.430(3) . ?
O1 B1 1.443(3) . ?
O2 C55 1.437(3) . ?
O2 B1 1.442(3) . ?
N1 C2 1.332(3) . ?
N1 C6 1.440(3) . ?
N2 C4 1.330(3) . ?
N2 C18 1.433(3) . ?
N3 C30 1.146(3) . ?
N4 C38 1.282(3) . ?
N4 B1 1.633(3) . ?
N5 C38 1.449(3) . ?
N5 C46 1.288(3) . ?
C1 H1A 0.9600 . ?
C1 H1B 0.9600 . ?
C1 H1C 0.9600 . ?
C1 C2 1.517(3) . ?
C2 C3 1.405(3) . ?
C3 H3 0.9300 . ?
C3 C4 1.396(3) . ?
C4 C5 1.520(3) . ?
C5 H5A 0.9600 . ?
C5 H5B 0.9600 . ?
C5 H5C 0.9600 . ?
C6 C7 1.417(3) . ?
C6 C11 1.405(4) . ?
C7 C8 1.402(3) . ?
C7 C12 1.507(4) . ?
C8 H8 0.9300 . ?
C8 C9 1.376(5) . ?
C9 H9 0.9300 . ?
C9 C10 1.371(5) . ?
C10 H10 0.9300 . ?
C10 C11 1.399(3) . ?
C11 C15 1.515(4) . ?
C12 H12 0.9800 . ?
C12 C13 1.534(3) . ?
C12 C14 1.532(4) . ?
C13 H13A 0.9600 . ?
C13 H13B 0.9600 . ?
C13 H13C 0.9600 . ?
C14 H14A 0.9600 . ?
C14 H14B 0.9600 . ?
C14 H14C 0.9600 . ?
C15 H15 0.9800 . ?
C15 C16 1.519(4) . ?
C15 C17 1.516(4) . ?
C16 H16A 0.9600 . ?
C16 H16B 0.9600 . ?
C16 H16C 0.9600 . ?
C17 H17A 0.9600 . ?
C17 H17B 0.9600 . ?
C17 H17C 0.9600 . ?
C18 C19 1.396(4) . ?
C18 C23 1.403(3) . ?
C19 C20 1.401(4) . ?
C19 C24 1.527(4) . ?
C20 H20 0.9300 . ?
C20 C21 1.384(4) . ?
C21 H21 0.9300 . ?
C21 C22 1.369(5) . ?
C22 H22 0.9300 . ?
C22 C23 1.396(4) . ?
C23 C27 1.506(4) . ?
C24 H24 0.9800 . ?
C24 C25 1.517(4) . ?
C24 C26 1.508(4) . ?
C25 H25A 0.9600 . ?
C25 H25B 0.9600 . ?
C25 H25C 0.9600 . ?
C26 H26A 0.9600 . ?
C26 H26B 0.9600 . ?
C26 H26C 0.9600 . ?
C27 H27 0.9800 . ?
C27 C28 1.526(4) . ?
C27 C29 1.528(4) . ?
C28 H28A 0.9600 . ?
C28 H28B 0.9600 . ?
C28 H28C 0.9600 . ?
C29 H29A 0.9600 . ?
C29 H29B 0.9600 . ?
C29 H29C 0.9600 . ?
C30 C31 1.438(3) . ?
C31 C32 1.389(4) . ?
C31 C36 1.393(4) . ?
C32 H32 0.9300 . ?
C32 C33 1.392(4) . ?
C33 H33 0.9300 . ?
C33 C34 1.363(6) . ?
C34 H34 0.9300 . ?
C34 C35 1.374(6) . ?
C35 H35 0.9300 . ?
C35 C36 1.404(4) . ?
C36 C37 1.478(5) . ?
C37 H37A 0.9600 . ?
C37 H37B 0.9600 . ?
C37 H37C 0.9600 . ?
C38 C39 1.486(3) . ?
C39 C40 1.397(3) . ?
C39 C44 1.407(3) . ?
C40 H40 0.9300 . ?
C40 C41 1.385(3) . ?
C41 H41 0.9300 . ?
C41 C42 1.390(4) . ?
C42 H42 0.9300 . ?
C42 C43 1.386(4) . ?
C43 H43 0.9300 . ?
C43 C44 1.386(3) . ?
C44 C45 1.509(4) . ?
C45 H45A 0.9600 . ?
C45 H45B 0.9600 . ?
C45 H45C 0.9600 . ?
C46 C47 1.485(4) . ?
C46 B1 1.662(3) . ?
C47 C48 1.406(4) . ?
C47 C52 1.383(4) . ?
C48 H48 0.9300 . ?
C48 C49 1.389(4) . ?
C49 H49 0.9300 . ?
C49 C50 1.366(6) . ?
C50 H50 0.9300 . ?
C50 C51 1.365(6) . ?
C51 H51 0.9300 . ?
C51 C52 1.397(5) . ?
C52 C53 1.491(5) . ?
C53 H53A 0.9600 . ?
C53 H53B 0.9600 . ?
C53 H53C 0.9600 . ?
C54 C55 1.525(4) . ?
C54 C56 1.548(4) . ?
C54 C57 1.506(4) . ?
C55 C58 1.499(4) . ?
C55 C59 1.557(5) . ?
C56 H56A 0.9600 . ?
C56 H56B 0.9600 . ?
C56 H56C 0.9600 . ?
C57 H57A 0.9600 . ?
C57 H57B 0.9600 . ?
C57 H57C 0.9600 . ?
C58 H58A 0.9600 . ?
C58 H58B 0.9600 . ?
C58 H58C 0.9600 . ?
C59 H59A 0.9600 . ?
C59 H59B 0.9600 . ?
C59 H59C 0.9600 . ?

loop_
_smtbx_masks_void_nr
_smtbx_masks_void_average_x
_smtbx_masks_void_average_y
_smtbx_masks_void_average_z
_smtbx_masks_void_volume
_smtbx_masks_void_count_electrons
_smtbx_masks_void_content
1 -0.314 0.314 0.000 847.9 116.0 ?
2 -0.010 0.490 0.500 847.9 116.0 ?
